data_9008153
loop_
_publ_author_name
'Takeuchi, Y.'
'Ohmasa, M.'

_publ_section_title
;
 The crystal structure of wallisite, PbTlCuAs2S5,
 the Cu analogue of hatchite PbTlAgAs2S5
;
_journal_name_full 'Zeitschrift fur Kristallographie'
_journal_page_first 349
_journal_page_last 365
_journal_volume 127
_journal_year 1968
_chemical_compound_source 'Lengenbach quarry, Binnatal, Switzerland'
_chemical_formula_sum 'As2 Cu Pb S5 Tl'
_chemical_name_mineral Wallisite
_space_group_IT_number 2
_symmetry_space_group_name_Hall '-P 1'
_symmetry_space_group_name_H-M 'P -1'
_cell_angle_alpha 55.983
_cell_angle_beta 62.500
_cell_angle_gamma 69.400
_cell_length_a 9.215
_cell_length_b 8.524
_cell_length_c 7.980
_cell_formula_units_Z 2
_cell_volume 457.105
_database_code_amcsd 0010669
_exptl_crystal_density_diffrn 5.706
_cod_original_formula_sum '(Pb Tl) Cu As2 S5'
_cod_database_code 9008153

loop_
_space_group_symop_operation_xyz
x,y,z
-x,-y,-z

loop_
_atom_site_label
_atom_site_fract_x
_atom_site_fract_y
_atom_site_fract_z
_atom_site_occupancy
_atom_site_U_iso_or_equiv
Pb1 0.40340 0.75180 0.30530 0.50000 0.03306
Tl1 0.40340 0.75180 0.30530 0.50000 0.03306
Pb2 0.12480 0.30880 0.41890 0.50000 0.05256
Tl2 0.12480 0.30880 0.41890 0.50000 0.05256
Cu 0.08460 0.11680 0.05080 1.00000 0.04243
As1 0.19100 0.54360 0.88760 1.00000 0.02850
As2 0.36320 0.90580 0.76450 1.00000 0.02964
S1 0.45380 0.62530 0.73630 1.00000 0.02128
S2 0.24060 0.36720 0.73370 1.00000 0.02647
S3 0.42060 0.12600 0.14850 1.00000 0.02862
S4 0.07450 0.82670 0.67360 1.00000 0.02596
S5 0.16860 0.80570 0.09650 1.00000 0.02153

loop_
_cod_related_entry_id
_cod_related_entry_database
_cod_related_entry_code
1 AMCSD 0010669
